data_7042603
loop_
_publ_author_name
'Paitandi, Rajendra Prasad'
'Singh, Roop Shikha'
'Mukhopadhyay, Sujay'
'Kumar, Ashish'
'Pandey, Daya Shankar'

_publ_section_title
;
 Spacer length dependent architectural diversity in bis-dipyrrin
 copper(ii) complexes.
;
_journal_issue 16
_journal_name_full 'Dalton transactions (Cambridge, England : 2003)'
_journal_page_first 5420
_journal_page_last 5430
_journal_paper_doi 10.1039/c7dt00107j
_journal_volume 46
_journal_year 2017
_chemical_formula_moiety 'C43 H40 Cu2 N4 O6'
_chemical_formula_sum 'C43 H40 Cu2 N4 O6'
_chemical_formula_weight 835.87
_space_group_crystal_system monoclinic
_space_group_IT_number 14
_space_group_name_Hall '-P 2yn'
_space_group_name_H-M_alt 'P 1 21/n 1'
_symmetry_space_group_name_Hall '-P 2yn'
_symmetry_space_group_name_H-M 'P 1 21/n 1'
_atom_sites_solution_hydrogens geom
_audit_creation_method SHELXL-2014/7
_audit_update_record
;
2017-03-09 deposited with the CCDC.
2017-03-24 downloaded from the CCDC.
;
_cell_angle_alpha 90
_cell_angle_beta 105.647(2)
_cell_angle_gamma 90
_cell_formula_units_Z 4
_cell_length_a 14.1141(3)
_cell_length_b 16.4924(3)
_cell_length_c 17.4915(3)
_cell_measurement_reflns_used 3865
_cell_measurement_temperature 293(2)
_cell_measurement_theta_max 21.94
_cell_measurement_theta_min 3.240
_cell_volume 3920.70(13)
_computing_cell_refinement 'CrysAlis CCD, Oxford Diffraction Ltd.,'
_computing_data_collection 'CrysAlis CCD, Oxford Diffraction Ltd.,'
_computing_molecular_graphics Ortep3
_computing_publication_material Shelx97
_computing_structure_refinement 'SHELXL-2014/7 (Sheldrick, 2014)'
_computing_structure_solution 'SHELXS-97 (Sheldrick, 1997)'
_diffrn_ambient_temperature 293(2)
_diffrn_measured_fraction_theta_full 1.000
_diffrn_measured_fraction_theta_max 0.986
_diffrn_measurement_device_type 'OXFORD DIFFRACTION SUPER NOVA'
_diffrn_measurement_method \w/q-scan
_diffrn_radiation_type CuK\a
_diffrn_radiation_wavelength 1.54184
_diffrn_reflns_av_R_equivalents 0.0471
_diffrn_reflns_av_unetI/netI 0.0412
_diffrn_reflns_Laue_measured_fraction_full 1.000
_diffrn_reflns_Laue_measured_fraction_max 0.986
_diffrn_reflns_limit_h_max 17
_diffrn_reflns_limit_h_min -15
_diffrn_reflns_limit_k_max 20
_diffrn_reflns_limit_k_min -20
_diffrn_reflns_limit_l_max 21
_diffrn_reflns_limit_l_min -20
_diffrn_reflns_number 25906
_diffrn_reflns_point_group_measured_fraction_full 1.000
_diffrn_reflns_point_group_measured_fraction_max 0.986
_diffrn_reflns_theta_full 67.684
_diffrn_reflns_theta_max 71.550
_diffrn_reflns_theta_min 3.586
_exptl_absorpt_coefficient_mu 1.770
_exptl_absorpt_correction_T_max 1.0000
_exptl_absorpt_correction_T_min 0.376785
_exptl_absorpt_correction_type multi-scan
_exptl_absorpt_process_details
;
CrysAlisPro, Agilent Technologies,
Version 1.171.37.33 (release 27-03-2014 CrysAlis171 .NET)
(compiled Mar 27 2014,17:12:48)
Empirical absorption correction using spherical harmonics,
 implemented in SCALE3 ABSPACK scaling algorithm.
;
_exptl_crystal_colour red
_exptl_crystal_density_diffrn 1.416
_exptl_crystal_description needle
_exptl_crystal_F_000 1728
_exptl_crystal_size_max 0.230
_exptl_crystal_size_mid 0.180
_exptl_crystal_size_min 0.130
_refine_diff_density_max 1.215
_refine_diff_density_min -0.617
_refine_diff_density_rms 0.109
_refine_ls_extinction_method none
_refine_ls_goodness_of_fit_ref 1.244
_refine_ls_hydrogen_treatment constr
_refine_ls_matrix_type full
_refine_ls_number_parameters 430
_refine_ls_number_reflns 7543
_refine_ls_number_restraints 11
_refine_ls_restrained_S_all 1.256
_refine_ls_R_factor_all 0.1322
_refine_ls_R_factor_gt 0.1023
_refine_ls_shift/su_max 0.068
_refine_ls_shift/su_mean 0.002
_refine_ls_structure_factor_coef Fsqd
_refine_ls_weighting_details 'w=1/[\s^2^(Fo^2^)+(0.2000P)^2^] where P=(Fo^2^+2Fc^2^)/3'
_refine_ls_weighting_scheme calc
_refine_ls_wR_factor_gt 0.3137
_refine_ls_wR_factor_ref 0.3495
_reflns_Friedel_coverage 0.000
_reflns_number_gt 4935
_reflns_number_total 7543
_reflns_threshold_expression 'I > 2\s(I)'
_cod_data_source_file c7dt00107j2.cif
_cod_data_source_block shelx
_cod_depositor_comments 'Adding full bibliography for 7042603--7042608.cif.'
_cod_database_code 7042603
_shelx_shelxl_version_number 2014/7
_shelx_space_group_comment
;
The symmetry employed for this shelxl refinement is uniquely defined
by the following loop, which should always be used as a source of
symmetry information in preference to the above space-group names.
They are only intended as comments.
;
_shelx_estimated_absorpt_t_min 0.686
_shelx_estimated_absorpt_t_max 0.803

loop_
_space_group_symop_operation_xyz
'x, y, z'
'-x+1/2, y+1/2, -z+1/2'
'-x, -y, -z'
'x-1/2, -y-1/2, z-1/2'

loop_
_atom_site_label
_atom_site_type_symbol
_atom_site_fract_x
_atom_site_fract_y
_atom_site_fract_z
_atom_site_U_iso_or_equiv
_atom_site_adp_type
_atom_site_occupancy
_atom_site_site_symmetry_order
_atom_site_calc_flag
_atom_site_refinement_flags_posn
_atom_site_refinement_flags_adp
Cu1 Cu 0.89522(7) 0.43794(5) 0.44947(5) 0.0640(3) Uani 1 1 d . .
Cu2 Cu 0.38429(7) 0.53584(5) 0.43560(5) 0.0657(3) Uani 1 1 d . .
O1 O 0.8914(4) 0.5384(3) 0.5067(3) 0.0740(11) Uani 1 1 d . .
O2 O 0.8967(4) 0.3754(3) 0.5436(3) 0.0784(12) Uani 1 1 d . .
O3 O 0.3696(4) 0.6332(3) 0.4928(3) 0.0762(11) Uani 1 1 d . .
O4 O 0.3973(4) 0.4714(3) 0.5296(2) 0.0736(11) Uani 1 1 d . .
O5 O 0.7302(13) 0.3411(6) 0.1575(7) 0.344(11) Uani 1 1 d D U
O6 O 0.4918(9) 0.4613(8) 0.1665(8) 0.242(7) Uani 1 1 d D .
N1 N 0.9032(4) 0.3363(3) 0.3941(3) 0.0688(12) Uani 1 1 d . .
N2 N 0.8821(4) 0.5008(3) 0.3523(3) 0.0655(12) Uani 1 1 d . .
N3 N 0.3847(4) 0.4365(3) 0.3747(3) 0.0640(12) Uani 1 1 d . .
N4 N 0.3741(4) 0.6016(3) 0.3406(3) 0.0717(13) Uani 1 1 d . .
C1 C 0.8486(6) 0.6302(5) 0.5931(5) 0.096(2) Uani 1 1 d . .
H1A H 0.8880 0.6661 0.5711 0.144 Uiso 1 1 calc R U
H1B H 0.8679 0.6347 0.6499 0.144 Uiso 1 1 calc R U
H1C H 0.7805 0.6447 0.5732 0.144 Uiso 1 1 calc R U
C2 C 0.8632(5) 0.5451(4) 0.5698(4) 0.0697(15) Uani 1 1 d . .
C3 C 0.8539(5) 0.4806(5) 0.6174(4) 0.0790(18) Uani 1 1 d . .
H3 H 0.8319 0.4918 0.6618 0.095 Uiso 1 1 calc R U
C4 C 0.8747(5) 0.4007(4) 0.6046(4) 0.0755(17) Uani 1 1 d . .
C5 C 0.8708(7) 0.3370(5) 0.6649(5) 0.104(3) Uani 1 1 d . .
H5A H 0.8335 0.2914 0.6388 0.157 Uiso 1 1 calc R U
H5B H 0.8399 0.3589 0.7030 0.157 Uiso 1 1 calc R U
H5C H 0.9364 0.3198 0.6915 0.157 Uiso 1 1 calc R U
C6 C 0.3359(6) 0.7206(5) 0.5891(5) 0.105(3) Uani 1 1 d . .
H6A H 0.3983 0.7449 0.6143 0.158 Uiso 1 1 calc R U
H6B H 0.2974 0.7169 0.6266 0.158 Uiso 1 1 calc R U
H6C H 0.3017 0.7534 0.5449 0.158 Uiso 1 1 calc R U
C7 C 0.3521(5) 0.6358(4) 0.5599(4) 0.0739(16) Uani 1 1 d . .
C8 C 0.3473(6) 0.5702(4) 0.6074(4) 0.0808(19) Uani 1 1 d . .
H8 H 0.3251 0.5785 0.6523 0.097 Uiso 1 1 calc R U
C9 C 0.3738(5) 0.4922(4) 0.5917(4) 0.0749(17) Uani 1 1 d . .
C10 C 0.3743(7) 0.4259(5) 0.6503(5) 0.101(3) Uani 1 1 d . .
H10A H 0.3601 0.3751 0.6228 0.152 Uiso 1 1 calc R U
H10B H 0.3252 0.4369 0.6777 0.152 Uiso 1 1 calc R U
H10C H 0.4378 0.4232 0.6879 0.152 Uiso 1 1 calc R U
C11 C 0.9223(5) 0.2628(4) 0.4268(4) 0.0846(19) Uani 1 1 d . .
H11 H 0.9335 0.2524 0.4808 0.102 Uiso 1 1 calc R U
C12 C 0.9233(7) 0.2041(5) 0.3706(5) 0.112(3) Uani 1 1 d . .
H12 H 0.9335 0.1488 0.3793 0.135 Uiso 1 1 calc R U
C13 C 0.9065(9) 0.2433(5) 0.3013(6) 0.135(4) Uani 1 1 d . .
H13 H 0.9034 0.2197 0.2524 0.162 Uiso 1 1 calc R U
C14 C 0.8944(8) 0.3255(5) 0.3146(4) 0.105(3) Uani 1 1 d . .
C15 C 0.8748(9) 0.3889(6) 0.2597(4) 0.132(4) Uani 1 1 d D .
C16 C 0.8695(8) 0.4705(5) 0.2771(4) 0.101(3) Uani 1 1 d . .
C17 C 0.8533(9) 0.5360(6) 0.2233(5) 0.138(4) Uani 1 1 d . .
H17 H 0.8427 0.5321 0.1685 0.165 Uiso 1 1 calc R U
C18 C 0.8560(8) 0.6043(5) 0.2641(5) 0.110(3) Uani 1 1 d . .
H18 H 0.8475 0.6569 0.2441 0.132 Uiso 1 1 calc R U
C19 C 0.8745(5) 0.5804(4) 0.3444(4) 0.0770(17) Uani 1 1 d . .
H19 H 0.8806 0.6163 0.3865 0.092 Uiso 1 1 calc R U
C20 C 0.8956(12) 0.3728(8) 0.1780(5) 0.385(9) Uani 1 1 d DG U
C21 C 0.9808(11) 0.3807(8) 0.1531(6) 0.385(9) Uani 1 1 d G .
C22 C 0.9808(12) 0.3577(8) 0.0767(7) 0.385(9) Uani 1 1 d G U
C23 C 0.8956(13) 0.3269(7) 0.0251(4) 0.385(9) Uani 1 1 d G U
C24 C 0.8105(12) 0.3190(7) 0.0500(6) 0.385(9) Uani 1 1 d G .
C25 C 0.8105(11) 0.3419(9) 0.1264(7) 0.385(9) Uani 1 1 d DG U
C26 C 0.6449(17) 0.3051(11) 0.0880(9) 0.385(9) Uani 1 1 d D U
H26A H 0.6375 0.3314 0.0371 0.462 Uiso 1 1 calc R U
H26B H 0.6468 0.2466 0.0831 0.462 Uiso 1 1 calc R U
C27 C 0.5695(10) 0.3372(9) 0.1363(8) 0.203(8) Uani 1 1 d D .
H27A H 0.5038 0.3172 0.1115 0.243 Uiso 1 1 calc R U
H27B H 0.5895 0.3171 0.1904 0.243 Uiso 1 1 calc R U
C28 C 0.5694(15) 0.4300(10) 0.1366(13) 0.275(12) Uani 1 1 d D .
H28A H 0.6321 0.4494 0.1693 0.330 Uiso 1 1 calc R U
H28B H 0.5615 0.4496 0.0830 0.330 Uiso 1 1 calc R U
C29 C 0.4016(7) 0.4626(6) 0.1178(5) 0.152(5) Uani 1 1 d G .
C30 C 0.3782(9) 0.4491(7) 0.0365(5) 0.330(12) Uani 1 1 d G .
C31 C 0.2807(10) 0.4517(6) -0.0086(3) 0.330(12) Uani 1 1 d G .
C32 C 0.2065(8) 0.4679(7) 0.0278(5) 0.330(12) Uani 1 1 d G .
C33 C 0.2298(8) 0.4814(7) 0.1092(6) 0.295(12) Uani 1 1 d G .
C34 C 0.3274(8) 0.4788(6) 0.1542(3) 0.198(8) Uani 1 1 d G .
C35 C 0.3423(7) 0.4950(5) 0.2421(4) 0.102(3) Uani 1 1 d . .
C36 C 0.3514(7) 0.5763(5) 0.2647(4) 0.089(2) Uani 1 1 d . .
C37 C 0.3458(8) 0.6440(6) 0.2146(5) 0.119(3) Uani 1 1 d . .
H37 H 0.3311 0.6437 0.1595 0.143 Uiso 1 1 calc R U
C38 C 0.3655(8) 0.7079(6) 0.2613(6) 0.122(3) Uani 1 1 d . .
H38 H 0.3687 0.7613 0.2452 0.147 Uiso 1 1 calc R U
C39 C 0.3805(6) 0.6810(4) 0.3382(5) 0.088(2) Uani 1 1 d . .
H39 H 0.3934 0.7146 0.3825 0.106 Uiso 1 1 calc R U
C40 C 0.3993(5) 0.3598(4) 0.4018(4) 0.0755(16) Uani 1 1 d . .
H40 H 0.4195 0.3463 0.4553 0.091 Uiso 1 1 calc R U
C41 C 0.3808(6) 0.3040(4) 0.3413(5) 0.092(2) Uani 1 1 d . .
H41 H 0.3853 0.2479 0.3463 0.110 Uiso 1 1 calc R U
C42 C 0.3548(7) 0.3472(5) 0.2730(5) 0.107(3) Uani 1 1 d . .
H42 H 0.3376 0.3260 0.2218 0.129 Uiso 1 1 calc R U
C43 C 0.3585(6) 0.4291(4) 0.2930(4) 0.0825(19) Uani 1 1 d . .

loop_
_atom_site_aniso_label
_atom_site_aniso_U_11
_atom_site_aniso_U_22
_atom_site_aniso_U_33
_atom_site_aniso_U_23
_atom_site_aniso_U_13
_atom_site_aniso_U_12
Cu1 0.0844(7) 0.0571(5) 0.0515(5) -0.0026(3) 0.0202(4) -0.0025(4)
Cu2 0.0872(7) 0.0583(5) 0.0524(5) 0.0016(3) 0.0201(4) -0.0023(4)
O1 0.099(3) 0.067(2) 0.059(2) -0.0045(18) 0.027(2) -0.005(2)
O2 0.102(3) 0.067(2) 0.070(3) 0.007(2) 0.030(2) 0.002(2)
O3 0.103(3) 0.064(2) 0.066(3) -0.0032(19) 0.031(2) -0.003(2)
O4 0.103(3) 0.067(2) 0.053(2) 0.0012(17) 0.025(2) -0.002(2)
O5 0.71(3) 0.109(7) 0.124(8) -0.014(6) -0.040(12) 0.052(12)
O6 0.228(11) 0.312(15) 0.242(12) -0.150(11) 0.158(10) -0.109(11)
N1 0.082(3) 0.059(3) 0.064(3) -0.002(2) 0.017(2) 0.007(2)
N2 0.086(3) 0.058(3) 0.049(2) -0.002(2) 0.012(2) -0.001(2)
N3 0.069(3) 0.067(3) 0.056(3) 0.000(2) 0.015(2) 0.001(2)
N4 0.082(4) 0.069(3) 0.069(3) 0.006(2) 0.028(3) 0.001(2)
C1 0.119(6) 0.088(5) 0.101(6) -0.027(4) 0.064(5) -0.017(4)
C2 0.079(4) 0.069(4) 0.065(4) -0.007(3) 0.025(3) -0.005(3)
C3 0.085(5) 0.099(5) 0.062(4) -0.004(3) 0.035(3) -0.001(4)
C4 0.083(4) 0.086(4) 0.063(4) 0.011(3) 0.030(3) 0.005(3)
C5 0.128(7) 0.102(6) 0.096(6) 0.045(5) 0.054(5) 0.030(5)
C6 0.117(7) 0.091(5) 0.117(7) -0.032(5) 0.048(5) -0.005(5)
C7 0.076(4) 0.074(4) 0.072(4) -0.015(3) 0.021(3) -0.004(3)
C8 0.100(5) 0.086(5) 0.062(4) -0.011(3) 0.032(4) -0.005(4)
C9 0.079(4) 0.085(4) 0.059(3) 0.010(3) 0.017(3) -0.010(3)
C10 0.123(7) 0.108(6) 0.071(4) 0.026(4) 0.024(4) -0.007(5)
C11 0.114(6) 0.060(4) 0.080(4) 0.000(3) 0.027(4) 0.000(3)
C12 0.172(9) 0.066(4) 0.099(6) -0.007(4) 0.034(6) 0.026(5)
C13 0.225(12) 0.084(6) 0.084(6) -0.028(5) 0.021(7) 0.039(6)
C14 0.178(9) 0.073(4) 0.058(4) -0.015(3) 0.020(5) 0.024(5)
C15 0.232(12) 0.097(6) 0.055(4) -0.008(4) 0.017(5) 0.051(7)
C16 0.171(8) 0.081(5) 0.049(3) 0.002(3) 0.028(4) 0.027(5)
C17 0.256(13) 0.099(6) 0.046(4) 0.010(4) 0.021(6) 0.046(7)
C18 0.172(9) 0.081(5) 0.071(4) 0.023(4) 0.023(5) 0.015(5)
C19 0.103(5) 0.063(4) 0.062(4) 0.002(3) 0.018(3) -0.001(3)
C20 0.81(3) 0.178(6) 0.094(5) -0.035(4) -0.013(7) 0.143(11)
C21 0.81(3) 0.178(6) 0.094(5) -0.035(4) -0.013(7) 0.143(11)
C22 0.81(3) 0.178(6) 0.094(5) -0.035(4) -0.013(7) 0.143(11)
C23 0.81(3) 0.178(6) 0.094(5) -0.035(4) -0.013(7) 0.143(11)
C24 0.81(3) 0.178(6) 0.094(5) -0.035(4) -0.013(7) 0.143(11)
C25 0.81(3) 0.178(6) 0.094(5) -0.035(4) -0.013(7) 0.143(11)
C26 0.81(3) 0.178(6) 0.094(5) -0.035(4) -0.013(7) 0.143(11)
C27 0.215(15) 0.161(13) 0.151(12) -0.003(9) -0.088(11) -0.063(10)
C28 0.38(3) 0.23(2) 0.33(3) 0.019(18) 0.28(3) 0.003(18)
C29 0.162(11) 0.225(14) 0.056(5) -0.019(6) 0.006(6) 0.046(10)
C30 0.66(4) 0.173(9) 0.096(7) -0.009(6) -0.010(11) 0.132(13)
C31 0.66(4) 0.173(9) 0.096(7) -0.009(6) -0.010(11) 0.132(13)
C32 0.66(4) 0.173(9) 0.096(7) -0.009(6) -0.010(11) 0.132(13)
C33 0.43(3) 0.240(19) 0.103(9) -0.045(10) -0.116(13) 0.047(18)
C34 0.36(2) 0.146(10) 0.056(5) 0.000(6) -0.003(9) 0.076(12)
C35 0.151(8) 0.100(6) 0.056(4) 0.003(4) 0.028(4) 0.027(5)
C36 0.130(7) 0.084(5) 0.062(4) 0.016(3) 0.039(4) 0.022(4)
C37 0.186(10) 0.102(6) 0.070(5) 0.029(4) 0.035(6) 0.031(6)
C38 0.180(10) 0.090(6) 0.112(7) 0.047(5) 0.067(7) 0.019(6)
C39 0.106(6) 0.075(4) 0.093(5) 0.016(4) 0.040(4) -0.001(4)
C40 0.088(5) 0.070(4) 0.066(4) -0.002(3) 0.017(3) 0.006(3)
C41 0.119(6) 0.068(4) 0.087(5) -0.014(4) 0.025(4) 0.003(4)
C42 0.157(8) 0.098(6) 0.066(4) -0.014(4) 0.026(5) 0.024(5)
C43 0.111(6) 0.081(4) 0.056(3) -0.010(3) 0.022(3) 0.012(4)

loop_
_atom_type_symbol
_atom_type_description
_atom_type_scat_dispersion_real
_atom_type_scat_dispersion_imag
_atom_type_scat_source
C C 0.0181 0.0091 'International Tables Vol C Tables 4.2.6.8 and 6.1.1.4'
H H 0.0000 0.0000 'International Tables Vol C Tables 4.2.6.8 and 6.1.1.4'
N N 0.0311 0.0180 'International Tables Vol C Tables 4.2.6.8 and 6.1.1.4'
O O 0.0492 0.0322 'International Tables Vol C Tables 4.2.6.8 and 6.1.1.4'
Cu Cu -1.9646 0.5888 'International Tables Vol C Tables 4.2.6.8 and 6.1.1.4'

loop_
_geom_angle_atom_site_label_1
_geom_angle_atom_site_label_2
_geom_angle_atom_site_label_3
_geom_angle
O2 Cu1 O1 90.69(19)
O2 Cu1 N1 88.6(2)
O1 Cu1 N1 178.2(2)
O2 Cu1 N2 175.4(2)
O1 Cu1 N2 89.21(19)
N1 Cu1 N2 91.6(2)
O4 Cu2 O3 90.88(18)
O4 Cu2 N4 178.8(2)
O3 Cu2 N4 89.2(2)
O4 Cu2 N3 89.39(19)
O3 Cu2 N3 174.2(2)
N4 Cu2 N3 90.7(2)
C2 O1 Cu1 125.3(4)
C4 O2 Cu1 126.4(4)
C7 O3 Cu2 125.8(4)
C9 O4 Cu2 126.6(4)
C25 O5 C26 103.7(11)
C29 O6 C28 117.9(13)
C11 N1 C14 105.5(6)
C11 N1 Cu1 126.8(5)
C14 N1 Cu1 127.7(5)
C19 N2 C16 106.1(5)
C19 N2 Cu1 127.1(4)
C16 N2 Cu1 126.6(4)
C40 N3 C43 104.7(5)
C40 N3 Cu2 128.2(4)
C43 N3 Cu2 126.8(4)
C39 N4 C36 106.2(6)
C39 N4 Cu2 126.1(5)
C36 N4 Cu2 127.5(5)
C2 C1 H1A 109.5
C2 C1 H1B 109.5
H1A C1 H1B 109.5
C2 C1 H1C 109.5
H1A C1 H1C 109.5
H1B C1 H1C 109.5
O1 C2 C3 123.9(6)
O1 C2 C1 114.5(6)
C3 C2 C1 121.3(6)
C2 C3 C4 125.5(6)
C2 C3 H3 117.3
C4 C3 H3 117.3
O2 C4 C3 124.4(6)
O2 C4 C5 115.3(6)
C3 C4 C5 120.3(6)
C4 C5 H5A 109.5
C4 C5 H5B 109.5
H5A C5 H5B 109.5
C4 C5 H5C 109.5
H5A C5 H5C 109.5
H5B C5 H5C 109.5
C7 C6 H6A 109.5
C7 C6 H6B 109.5
H6A C6 H6B 109.5
C7 C6 H6C 109.5
H6A C6 H6C 109.5
H6B C6 H6C 109.5
O3 C7 C8 126.0(6)
O3 C7 C6 115.3(7)
C8 C7 C6 118.7(6)
C7 C8 C9 123.2(6)
C7 C8 H8 118.4
C9 C8 H8 118.4
O4 C9 C8 124.7(6)
O4 C9 C10 115.8(7)
C8 C9 C10 119.5(7)
C9 C10 H10A 109.5
C9 C10 H10B 109.5
H10A C10 H10B 109.5
C9 C10 H10C 109.5
H10A C10 H10C 109.5
H10B C10 H10C 109.5
N1 C11 C12 111.8(7)
N1 C11 H11 124.1
C12 C11 H11 124.1
C13 C12 C11 105.8(7)
C13 C12 H12 127.1
C11 C12 H12 127.1
C12 C13 C14 108.6(7)
C12 C13 H13 125.7
C14 C13 H13 125.7
N1 C14 C15 123.1(6)
N1 C14 C13 108.2(7)
C15 C14 C13 128.7(7)
C14 C15 C16 126.1(7)
C14 C15 C20 116.8(8)
C16 C15 C20 113.6(9)
N2 C16 C15 124.2(6)
N2 C16 C17 108.4(6)
C15 C16 C17 127.3(7)
C18 C17 C16 108.3(7)
C18 C17 H17 125.8
C16 C17 H17 125.8
C17 C18 C19 105.6(7)
C17 C18 H18 127.2
C19 C18 H18 127.2
N2 C19 C18 111.6(6)
N2 C19 H19 124.2
C18 C19 H19 124.2
C21 C20 C25 120.0
C21 C20 C15 131.6(10)
C25 C20 C15 108.3(10)
C20 C21 C22 120.0
C21 C22 C23 120.0
C24 C23 C22 120.0
C25 C24 C23 120.0
O5 C25 C24 126.0(10)
O5 C25 C20 113.9(10)
C24 C25 C20 120.0
C27 C26 O5 86.9(9)
C27 C26 H26A 114.2
O5 C26 H26A 114.2
C27 C26 H26B 114.2
O5 C26 H26B 114.2
H26A C26 H26B 111.3
C28 C27 C26 109.3(12)
C28 C27 H27A 109.8
C26 C27 H27A 109.8
C28 C27 H27B 109.8
C26 C27 H27B 109.8
H27A C27 H27B 108.3
O6 C28 C27 111.3(14)
O6 C28 H28A 109.4
C27 C28 H28A 109.4
O6 C28 H28B 109.4
C27 C28 H28B 109.4
H28A C28 H28B 108.0
O6 C29 C30 125.1(8)
O6 C29 C34 114.9(8)
C30 C29 C34 120.0
C31 C30 C29 120.0
C30 C31 C32 120.0
C33 C32 C31 120.0
C32 C33 C34 120.0
C33 C34 C29 120.0
C33 C34 C35 114.5(8)
C29 C34 C35 125.5(8)
C36 C35 C43 125.9(7)
C36 C35 C34 115.7(7)
C43 C35 C34 117.8(8)
N4 C36 C35 123.9(6)
N4 C36 C37 109.0(7)
C35 C36 C37 127.0(7)
C38 C37 C36 106.4(8)
C38 C37 H37 126.8
C36 C37 H37 126.8
C37 C38 C39 107.4(8)
C37 C38 H38 126.3
C39 C38 H38 126.3
N4 C39 C38 110.9(8)
N4 C39 H39 124.5
C38 C39 H39 124.5
N3 C40 C41 112.3(6)
N3 C40 H40 123.8
C41 C40 H40 123.8
C42 C41 C40 106.1(7)
C42 C41 H41 127.0
C40 C41 H41 127.0
C41 C42 C43 107.8(7)
C41 C42 H42 126.1
C43 C42 H42 126.1
N3 C43 C42 109.2(6)
N3 C43 C35 123.2(6)
C42 C43 C35 127.6(7)

loop_
_geom_bond_atom_site_label_1
_geom_bond_atom_site_label_2
_geom_bond_distance
Cu1 O2 1.939(4)
Cu1 O1 1.943(4)
Cu1 N1 1.953(5)
Cu1 N2 1.957(5)
Cu2 O4 1.925(4)
Cu2 O3 1.932(4)
Cu2 N4 1.958(5)
Cu2 N3 1.954(5)
O1 C2 1.277(7)
O2 C4 1.260(7)
O3 C7 1.264(8)
O4 C9 1.265(8)
O5 C25 1.384(16)
O5 C26 1.58(2)
O6 C29 1.327(14)
O6 C28 1.432(12)
N1 C11 1.336(8)
N1 C14 1.375(8)
N2 C19 1.322(8)
N2 C16 1.374(8)
N3 C40 1.347(8)
N3 C43 1.381(8)
N4 C39 1.314(9)
N4 C36 1.345(9)
C1 C2 1.492(9)
C1 H1A 0.9600
C1 H1B 0.9600
C1 H1C 0.9600
C2 C3 1.377(9)
C3 C4 1.381(10)
C3 H3 0.9300
C4 C5 1.500(9)
C5 H5A 0.9600
C5 H5B 0.9600
C5 H5C 0.9600
C6 C7 1.528(9)
C6 H6A 0.9600
C6 H6B 0.9600
C6 H6C 0.9600
C7 C8 1.379(10)
C8 C9 1.387(10)
C8 H8 0.9300
C9 C10 1.497(9)
C10 H10A 0.9600
C10 H10B 0.9600
C10 H10C 0.9600
C11 C12 1.382(10)
C11 H11 0.9300
C12 C13 1.338(12)
C12 H12 0.9300
C13 C14 1.393(10)
C13 H13 0.9300
C14 C15 1.395(12)
C15 C16 1.385(11)
C15 C20 1.558(11)
C16 C17 1.411(10)
C17 C18 1.330(12)
C17 H17 0.9300
C18 C19 1.414(9)
C18 H18 0.9300
C19 H19 0.9300
C20 C21 1.3900
C20 C25 1.3900
C21 C22 1.3900
C22 C23 1.3900
C23 C24 1.3900
C24 C25 1.3900
C26 C27 1.616(16)
C26 H26A 0.9700
C26 H26B 0.9700
C27 C28 1.530(14)
C27 H27A 0.9700
C27 H27B 0.9700
C28 H28A 0.9700
C28 H28B 0.9700
C29 C30 1.3900
C29 C34 1.3900
C30 C31 1.3900
C31 C32 1.3900
C32 C33 1.3900
C33 C34 1.3900
C34 C35 1.519(9)
C35 C36 1.393(11)
C35 C43 1.385(11)
C36 C37 1.408(10)
C37 C38 1.315(13)
C37 H37 0.9300
C38 C39 1.377(11)
C38 H38 0.9300
C39 H39 0.9300
C40 C41 1.373(9)
C40 H40 0.9300
C41 C42 1.355(11)
C41 H41 0.9300
C42 C43 1.392(10)
C42 H42 0.9300

loop_
_geom_torsion_atom_site_label_1
_geom_torsion_atom_site_label_2
_geom_torsion_atom_site_label_3
_geom_torsion_atom_site_label_4
_geom_torsion
Cu1 O1 C2 C3 16.4(10)
Cu1 O1 C2 C1 -168.6(5)
O1 C2 C3 C4 0.9(12)
C1 C2 C3 C4 -173.8(7)
Cu1 O2 C4 C3 -6.1(11)
Cu1 O2 C4 C5 173.1(5)
C2 C3 C4 O2 -6.5(13)
C2 C3 C4 C5 174.2(7)
Cu2 O3 C7 C8 5.1(11)
Cu2 O3 C7 C6 -175.4(5)
O3 C7 C8 C9 8.6(13)
C6 C7 C8 C9 -170.9(7)
Cu2 O4 C9 C8 -9.8(10)
Cu2 O4 C9 C10 169.3(5)
C7 C8 C9 O4 -6.1(12)
C7 C8 C9 C10 174.9(7)
C14 N1 C11 C12 -1.8(10)
Cu1 N1 C11 C12 -179.5(6)
N1 C11 C12 C13 1.4(12)
C11 C12 C13 C14 -0.5(13)
C11 N1 C14 C15 -179.6(10)
Cu1 N1 C14 C15 -1.9(15)
C11 N1 C14 C13 1.4(11)
Cu1 N1 C14 C13 179.1(7)
C12 C13 C14 N1 -0.5(14)
C12 C13 C14 C15 -179.4(12)
N1 C14 C15 C16 6(2)
C13 C14 C15 C16 -175.7(12)
N1 C14 C15 C20 163.3(11)
C13 C14 C15 C20 -18(2)
C19 N2 C16 C15 178.2(10)
Cu1 N2 C16 C15 -7.4(14)
C19 N2 C16 C17 -0.3(11)
Cu1 N2 C16 C17 174.1(7)
C14 C15 C16 N2 -1(2)
C20 C15 C16 N2 -159.1(10)
C14 C15 C16 C17 177.5(12)
C20 C15 C16 C17 19.2(18)
N2 C16 C17 C18 0.0(14)
C15 C16 C17 C18 -178.4(11)
C16 C17 C18 C19 0.2(13)
C16 N2 C19 C18 0.4(10)
Cu1 N2 C19 C18 -173.9(5)
C17 C18 C19 N2 -0.4(12)
C14 C15 C20 C21 -86.4(15)
C16 C15 C20 C21 74.1(14)
C14 C15 C20 C25 90.4(11)
C16 C15 C20 C25 -109.0(10)
C25 C20 C21 C22 0.0
C15 C20 C21 C22 176.5(12)
C20 C21 C22 C23 0.0
C21 C22 C23 C24 0.0
C22 C23 C24 C25 0.0
C26 O5 C25 C24 2.5(16)
C26 O5 C25 C20 179.3(9)
C23 C24 C25 O5 176.6(16)
C23 C24 C25 C20 0.0
C21 C20 C25 O5 -177.0(14)
C15 C20 C25 O5 5.7(11)
C21 C20 C25 C24 0.0
C15 C20 C25 C24 -177.2(10)
C25 O5 C26 C27 -165.6(12)
O5 C26 C27 C28 67.6(15)
C29 O6 C28 C27 -79(2)
C26 C27 C28 O6 169.9(14)
C28 O6 C29 C30 -11.6(18)
C28 O6 C29 C34 168.2(11)
O6 C29 C30 C31 179.8(13)
C34 C29 C30 C31 0.0
C29 C30 C31 C32 0.0
C30 C31 C32 C33 0.0
C31 C32 C33 C34 0.0
C32 C33 C34 C29 0.0
C32 C33 C34 C35 179.7(9)
O6 C29 C34 C33 -179.8(12)
C30 C29 C34 C33 0.0
O6 C29 C34 C35 0.5(13)
C30 C29 C34 C35 -179.7(10)
C33 C34 C35 C36 -86.7(10)
C29 C34 C35 C36 93.0(10)
C33 C34 C35 C43 101.6(9)
C29 C34 C35 C43 -78.7(12)
C39 N4 C36 C35 177.1(9)
Cu2 N4 C36 C35 -7.8(12)
C39 N4 C36 C37 1.1(10)
Cu2 N4 C36 C37 176.2(6)
C43 C35 C36 N4 -2.7(16)
C34 C35 C36 N4 -173.6(8)
C43 C35 C36 C37 172.6(10)
C34 C35 C36 C37 1.7(15)
N4 C36 C37 C38 0.3(12)
C35 C36 C37 C38 -175.6(10)
C36 C37 C38 C39 -1.5(12)
C36 N4 C39 C38 -2.1(10)
Cu2 N4 C39 C38 -177.2(6)
C37 C38 C39 N4 2.3(12)
C43 N3 C40 C41 -1.8(8)
Cu2 N3 C40 C41 171.4(5)
N3 C40 C41 C42 0.9(10)
C40 C41 C42 C43 0.4(10)
C40 N3 C43 C42 2.0(9)
Cu2 N3 C43 C42 -171.3(6)
C40 N3 C43 C35 -176.3(8)
Cu2 N3 C43 C35 10.4(12)
C41 C42 C43 N3 -1.5(11)
C41 C42 C43 C35 176.6(9)
C36 C35 C43 N3 1.3(15)
C34 C35 C43 N3 172.0(8)
C36 C35 C43 C42 -176.6(9)
C34 C35 C43 C42 -5.9(16)
